data_1008986
loop_
_publ_author_name
'Roy-Montreuil, J'
'Chaudouet, P'
'Rouault, A'
'Boursier, D'
'Senateur, J P'
'Fruchart, R'

_publ_section_title
;
Analyse de l'ordre dans les arseniures MM'As
;
_journal_coden_ASTM ANCPAC
_journal_name_full 'Annales de Chimie (Paris) (Vol=Year)'
_journal_page_first 579
_journal_page_last 586
_journal_volume 9
_journal_year 1984
_chemical_formula_structural 'Mn Rh As'
_chemical_formula_sum 'As Mn Rh'
_chemical_name_systematic 'Manganese rhodium arsenide (1/1/1)'
_space_group_IT_number 189
_symmetry_cell_setting hexagonal
_symmetry_Int_Tables_number 189
_symmetry_space_group_name_Hall 'P -6 -2'
_symmetry_space_group_name_H-M 'P -6 2 m'
_cell_angle_alpha 90
_cell_angle_beta 90
_cell_angle_gamma 120
_cell_formula_units_Z 3
_cell_length_a 6.482(1)
_cell_length_b 6.482
_cell_length_c 3.714(1)
_cell_volume 135.1
_refine_ls_R_factor_all 0.097
_cod_database_code 1008986

loop_
_symmetry_equiv_pos_as_xyz
x,y,z
-y,x-y,z
y-x,-x,z
x,y,-z
-y,x-y,-z
y-x,-x,-z
y,x,z
x-y,-y,z
-x,y-x,z
y,x,-z
x-y,-y,-z
-x,y-x,-z

loop_
_atom_site_label
_atom_site_type_symbol
_atom_site_symmetry_multiplicity
_atom_site_Wyckoff_symbol
_atom_site_fract_x
_atom_site_fract_y
_atom_site_fract_z
_atom_site_occupancy
_atom_site_attached_hydrogens
_atom_site_calc_flag
Mn1 Mn0 3 g 0.58 0. 0.5 1. 0 d
Rh1 Rh0 3 f 0.255 0. 0. 1. 0 d
As1 As0 1 b 0. 0. 0.5 1. 0 d
As2 As0 2 c 0.3333 0.6667 0. 1. 0 d

loop_
_atom_type_symbol
_atom_type_oxidation_number
Mn0 0.000
Rh0 0.000
As0 0.000
